data_4028228
loop_
_publ_author_name
'Steven M. Raders'
'Jane N. Moore'
'Jacquelynn K. Parks'
'Ashley D. Miller'
'Thomas M. Lei\&sing'
'Steven P. Kelley'
'Robin D. Rogers'
'Kevin H. Shaughnessy'

_publ_contact_author_address
;Department of Chemistry
Box 870336
The University of Alabama
Tuscaloosa, AL 35487-0336
USA
;
_publ_contact_author_email kshaughn@as.ua.edu
_publ_contact_author_fax 205-348-9104
_publ_contact_author_name 'Kevin H. Shaughnessy'
_publ_contact_author_phone 205-348-4435
_publ_section_title
;
 Trineopentylphosphine: A Conformationally Flexible Ligand for the
 Coupling of Sterically Demanding Substrates in the Buchwald-Hartwig
 Amination and Suzuki-Miyaura Reaction
;
_journal_name_full 'Journal of Organic Chemistry'
_journal_page_first 4649
_journal_page_last 4664
_journal_paper_doi 10.1021/jo400435z
_journal_volume 78
_journal_year 2013
_chemical_formula_sum 'C30 H66 P2 Pd'
_chemical_formula_weight 595.17
_chemical_name_systematic
; 
 ? 
;
_space_group_IT_number 159
_symmetry_cell_setting trigonal
_symmetry_space_group_name_Hall 'P 3 -2c'
_symmetry_space_group_name_H-M 'P 3 1 c'
_atom_sites_solution_hydrogens geom
_atom_sites_solution_primary direct
_atom_sites_solution_secondary difmap
_audit_creation_method SHELXL-97
_cell_angle_alpha 90.00
_cell_angle_beta 90.00
_cell_angle_gamma 120.00
_cell_formula_units_Z 2
_cell_length_a 9.7244(4)
_cell_length_b 9.7244(4)
_cell_length_c 20.4524(12)
_cell_measurement_reflns_used 3072
_cell_measurement_temperature 173(2)
_cell_measurement_theta_max 27.31
_cell_measurement_theta_min 2.42
_cell_volume 1674.94(14)
_computing_cell_refinement 'Bruker SAINT'
_computing_data_collection 'Bruker APEX2'
_computing_data_reduction 'Bruker SAINT'
_computing_molecular_graphics 'Bruker SHELXTL'
_computing_publication_material 'Bruker SHELXTL'
_computing_structure_refinement 'SHELXL-97 (Sheldrick, 2008)'
_computing_structure_solution 'SHELXS-97 (Sheldrick, 2008)'
_diffrn_ambient_temperature 173(2)
_diffrn_measured_fraction_theta_full 0.998
_diffrn_measured_fraction_theta_max 0.998
_diffrn_measurement_device_type 'Bruker APEX-II CCD'
_diffrn_measurement_method '\f and \w scans'
_diffrn_radiation_monochromator graphite
_diffrn_radiation_source 'fine-focus sealed tube'
_diffrn_radiation_type MoK\a
_diffrn_radiation_wavelength 0.71073
_diffrn_reflns_av_R_equivalents 0.0627
_diffrn_reflns_av_sigmaI/netI 0.0397
_diffrn_reflns_limit_h_max 15
_diffrn_reflns_limit_h_min -15
_diffrn_reflns_limit_k_max 15
_diffrn_reflns_limit_k_min -15
_diffrn_reflns_limit_l_max 33
_diffrn_reflns_limit_l_min -33
_diffrn_reflns_number 32370
_diffrn_reflns_theta_full 35.24
_diffrn_reflns_theta_max 35.24
_diffrn_reflns_theta_min 1.99
_exptl_absorpt_coefficient_mu 0.665
_exptl_absorpt_correction_T_max 0.7456
_exptl_absorpt_correction_T_min 0.5988
_exptl_absorpt_correction_type multi-scan
_exptl_absorpt_process_details 'Bruker AXScale'
_exptl_crystal_colour colourless
_exptl_crystal_density_diffrn 1.180
_exptl_crystal_density_meas 0
_exptl_crystal_description Plate
_exptl_crystal_F_000 644
_exptl_crystal_size_max 0.06
_exptl_crystal_size_mid 0.06
_exptl_crystal_size_min 0.01
_refine_diff_density_max 1.240
_refine_diff_density_min -1.613
_refine_diff_density_rms 0.122
_refine_ls_abs_structure_details 'Flack H D (1983), Acta Cryst. A39, 876-881'
_refine_ls_abs_structure_Flack 0.33(3)
_refine_ls_extinction_method none
_refine_ls_goodness_of_fit_ref 1.099
_refine_ls_hydrogen_treatment constr
_refine_ls_matrix_type full
_refine_ls_number_parameters 113
_refine_ls_number_reflns 4848
_refine_ls_number_restraints 1
_refine_ls_restrained_S_all 1.098
_refine_ls_R_factor_all 0.0481
_refine_ls_R_factor_gt 0.0395
_refine_ls_shift/su_max 0.000
_refine_ls_shift/su_mean 0.000
_refine_ls_structure_factor_coef Fsqd
_refine_ls_weighting_details 'calc w=1/[\s^2^(Fo^2^)+(0.0559P)^2^+0.7555P] where P=(Fo^2^+2Fc^2^)/3'
_refine_ls_weighting_scheme calc
_refine_ls_wR_factor_gt 0.0989
_refine_ls_wR_factor_ref 0.1046
_reflns_number_gt 4309
_reflns_number_total 4848
_reflns_threshold_expression >2sigma(I)
_cod_data_source_file jo400435z_si_002_1.cif
_cod_data_source_block 7
_cod_database_code 4028228

loop_
_symmetry_equiv_pos_as_xyz
'x, y, z'
'-y, x-y, z'
'-x+y, -x, z'
'y, x, z+1/2'
'x-y, -y, z+1/2'
'-x, -x+y, z+1/2'

loop_
_atom_site_label
_atom_site_type_symbol
_atom_site_fract_x
_atom_site_fract_y
_atom_site_fract_z
_atom_site_U_iso_or_equiv
_atom_site_adp_type
_atom_site_occupancy
_atom_site_symmetry_multiplicity
_atom_site_calc_flag
_atom_site_refinement_flags
_atom_site_disorder_assembly
_atom_site_disorder_group
Pd1 Pd 0.6667 0.3333 0.32960(4) 0.01154(6) Uani 0.9394(12) 0.33333 d P A 1
P1 P 0.6667 0.3333 0.21801(7) 0.0113(4) Uani 0.9394(13) 0.33333 d SP . 1
P2 P 0.6667 0.3333 0.44178(6) 0.0098(3) Uani 0.9394(13) 0.33333 d SP . 1
C1 C 0.5354(3) 0.1439(3) 0.17346(12) 0.0160(4) Uani 1 1 d . . .
H1A H 0.5161 0.1725 0.1293 0.019 Uiso 1 1 calc R A 1
H1B H 0.5961 0.0880 0.1675 0.019 Uiso 1 1 calc R A 1
C2 C 0.3729(6) 0.0241(5) 0.2027(2) 0.0166(5) Uani 1 1 d . A 1
C3 C 0.2704(3) 0.1002(3) 0.21569(16) 0.0230(4) Uani 1 1 d . A 1
H3A H 0.3299 0.1954 0.2427 0.035 Uiso 1 1 calc R A 1
H3B H 0.1733 0.0242 0.2387 0.035 Uiso 1 1 calc R A 1
H3C H 0.2423 0.1296 0.1740 0.035 Uiso 1 1 calc R A 1
C4 C 0.2873(3) -0.1100(3) 0.15256(16) 0.0250(5) Uani 1 1 d . . .
H4A H 0.3570 -0.1511 0.1397 0.038 Uiso 1 1 calc R A 1
H4B H 0.2602 -0.0687 0.1139 0.038 Uiso 1 1 calc R A 1
H4C H 0.1899 -0.1957 0.1720 0.038 Uiso 1 1 calc R A 1
C5 C 0.3950(3) -0.0464(3) 0.26643(15) 0.0235(4) Uani 1 1 d . . .
H5A H 0.4554 -0.1003 0.2574 0.035 Uiso 1 1 calc R A 1
H5B H 0.2908 -0.1229 0.2843 0.035 Uiso 1 1 calc R A 1
H5C H 0.4529 0.0389 0.2982 0.035 Uiso 1 1 calc R A 1
C6 C 0.7979(3) 0.5223(3) 0.48515(12) 0.0148(3) Uani 1 1 d . . .
H6A H 0.7370 0.5783 0.4905 0.018 Uiso 1 1 calc R A 1
H6B H 0.8158 0.4940 0.5296 0.018 Uiso 1 1 calc R A 1
C7 C 0.9620(6) 0.6440(5) 0.4574(2) 0.0178(6) Uani 1 1 d . A .
C8 C 1.0650(3) 0.5667(3) 0.44522(16) 0.0233(5) Uani 1 1 d . . .
H8A H 1.1682 0.6463 0.4275 0.035 Uiso 1 1 calc R A 1
H8B H 1.0114 0.4794 0.4139 0.035 Uiso 1 1 calc R A 1
H8C H 1.0808 0.5255 0.4865 0.035 Uiso 1 1 calc R A 1
C9 C 0.9434(3) 0.7137(3) 0.39349(14) 0.0232(4) Uani 1 1 d . . .
H9A H 1.0484 0.7833 0.3745 0.035 Uiso 1 1 calc R A 1
H9B H 0.8904 0.7751 0.4020 0.035 Uiso 1 1 calc R A 1
H9C H 0.8795 0.6275 0.3629 0.035 Uiso 1 1 calc R A 1
C10 C 1.0455(3) 0.7767(3) 0.50808(15) 0.0231(4) Uani 1 1 d . . .
H10A H 1.1500 0.8563 0.4914 0.035 Uiso 1 1 calc R A 1
H10B H 1.0587 0.7318 0.5489 0.035 Uiso 1 1 calc R A 1
H10C H 0.9813 0.8268 0.5163 0.035 Uiso 1 1 calc R A 1
Pd1A Pd 1.0000 1.0000 0.3332(5) 0.0112(10) Uani 0.0606(4) 0.33333 d P A 2
P2A P 1.0000 1.0000 0.4487(7) 0.0098(3) Uani 0.0606(4) 0.33333 d P A 2
P1A P 1.0000 1.0000 0.2269(8) 0.0113(4) Uani 0.0606(4) 0.33333 d P A 2

loop_
_atom_site_aniso_label
_atom_site_aniso_U_11
_atom_site_aniso_U_22
_atom_site_aniso_U_33
_atom_site_aniso_U_23
_atom_site_aniso_U_13
_atom_site_aniso_U_12
Pd1 0.01251(7) 0.01251(7) 0.00960(8) 0.000 0.000 0.00626(3)
P1 0.0111(5) 0.0111(5) 0.0118(9) 0.000 0.000 0.0055(2)
P2 0.0105(5) 0.0105(5) 0.0083(8) 0.000 0.000 0.0053(2)
C1 0.0162(8) 0.0157(8) 0.0147(8) -0.0032(7) 0.0002(7) 0.0069(7)
C2 0.0170(12) 0.0123(11) 0.0192(13) -0.0052(9) -0.0045(11) 0.0063(9)
C3 0.0166(9) 0.0222(10) 0.0311(12) -0.0042(9) 0.0007(9) 0.0103(9)
C4 0.0200(10) 0.0206(10) 0.0307(12) -0.0114(9) -0.0058(9) 0.0073(8)
C5 0.0242(11) 0.0184(9) 0.0220(10) 0.0028(8) -0.0009(8) 0.0063(8)
C6 0.0150(8) 0.0138(8) 0.0144(7) -0.0027(6) -0.0008(6) 0.0063(7)
C7 0.0169(12) 0.0162(12) 0.0191(13) 0.0001(9) 0.0015(11) 0.0073(9)
C8 0.0163(9) 0.0202(10) 0.0338(12) -0.0043(9) 0.0001(9) 0.0094(8)
C9 0.0227(10) 0.0190(9) 0.0224(10) 0.0043(8) 0.0016(8) 0.0062(8)
C10 0.0186(9) 0.0161(9) 0.0295(12) -0.0062(8) -0.0036(8) 0.0049(8)
Pd1A 0.0133(11) 0.0133(11) 0.007(2) 0.000 0.000 0.0066(5)
P2A 0.0105(5) 0.0105(5) 0.0083(8) 0.000 0.000 0.0053(2)
P1A 0.0111(5) 0.0111(5) 0.0118(9) 0.000 0.000 0.0055(2)

loop_
_atom_type_symbol
_atom_type_description
_atom_type_scat_dispersion_real
_atom_type_scat_dispersion_imag
_atom_type_scat_source
C C 0.0033 0.0016 'International Tables Vol C Tables 4.2.6.8 and 6.1.1.4'
H H 0.0000 0.0000 'International Tables Vol C Tables 4.2.6.8 and 6.1.1.4'
P P 0.1023 0.0942 'International Tables Vol C Tables 4.2.6.8 and 6.1.1.4'
Pd Pd -0.9988 1.0072 'International Tables Vol C Tables 4.2.6.8 and 6.1.1.4'

loop_
_geom_angle_atom_site_label_1
_geom_angle_atom_site_label_2
_geom_angle_atom_site_label_3
_geom_angle
_geom_angle_site_symmetry_1
_geom_angle_site_symmetry_3
P1 Pd1 P2 180.0 . .
C1 P1 C1 98.29(12) . 2_655
C1 P1 C1 98.29(12) . 3_665
C1 P1 C1 98.29(12) 2_655 3_665
C1 P1 Pd1 119.14(9) . .
C1 P1 Pd1 119.14(9) 2_655 .
C1 P1 Pd1 119.14(9) 3_665 .
C6 P2 C6 99.08(12) 3_665 .
C6 P2 C6 99.08(12) 3_665 2_655
C6 P2 C6 99.08(12) . 2_655
C6 P2 Pd1 118.53(9) 3_665 .
C6 P2 Pd1 118.53(9) . .
C6 P2 Pd1 118.53(9) 2_655 .
C2 C1 P1 119.5(2) . .
C3 C2 C4 108.6(3) . .
C3 C2 C5 109.8(3) . .
C4 C2 C5 108.9(3) . .
C3 C2 C1 111.8(2) . .
C4 C2 C1 107.4(3) . .
C5 C2 C1 110.3(3) . .
C7 C6 P2 121.2(2) . .
C9 C7 C10 109.7(3) . .
C9 C7 C8 109.2(3) . .
C10 C7 C8 108.6(3) . .
C9 C7 C6 110.5(3) . .
C10 C7 C6 107.8(3) . .
C8 C7 C6 111.1(3) . .
P1A Pd1A P2A 180.000(4) . .

loop_
_geom_bond_atom_site_label_1
_geom_bond_atom_site_label_2
_geom_bond_distance
_geom_bond_site_symmetry_2
Pd1 P1 2.282(2) .
Pd1 P2 2.2945(18) .
P1 C1 1.871(2) .
P1 C1 1.871(2) 2_655
P1 C1 1.871(2) 3_665
P2 C6 1.857(2) 3_665
P2 C6 1.857(2) .
P2 C6 1.857(2) 2_655
C1 C2 1.540(5) .
C2 C3 1.532(4) .
C2 C4 1.536(5) .
C2 C5 1.537(5) .
C6 C7 1.543(5) .
C7 C9 1.524(5) .
C7 C10 1.534(5) .
C7 C8 1.543(4) .
Pd1A P1A 2.174(18) .
Pd1A P2A 2.362(16) .
